data_4319613
loop_
_publ_author_name
'Ryo Horikoshi'
'Tomoyuki Mochida'
'Hiroshi Moriyama'

_publ_contact_author_address
;
Department of Chemistry, Faculty of Science, Toho University
Miyama 2-2-1, Funabashi, Chiba, 274-8510, Japan
;
_publ_contact_author_email ' mochida@chem.sci.toho-u.ac.jp '
_publ_contact_author_fax ' +81-47-472-4406 '
_publ_contact_author_name ' Dr. Tomoyuki Mochida '
_publ_contact_author_phone ' +81-47-472-4406 '
_publ_section_title
;
 Coordination Polymers from M(hfac)2 [M = CuII, MnII] and
 4,4'-Dipyridyldisulfide
;
_journal_name_full 'Inorganic Chemistry'
_journal_page_first 2430
_journal_page_last 2433
_journal_paper_doi 10.1021/ic001180g
_journal_volume 40
_journal_year 2001
_chemical_formula_moiety 'C20 H10 Cu F12 N2 O4 S2 '
_chemical_formula_sum 'C20 H10 Cu F12 N2 O4 S2'
_chemical_formula_weight 697.96
_space_group_IT_number 14
_symmetry_cell_setting monoclinic
_symmetry_Int_Tables_number 14
_symmetry_space_group_name_Hall '-P 2ybc'
_symmetry_space_group_name_H-M 'P 1 21/c 1'
_cell_angle_alpha 90
_cell_angle_beta 91.27(4)
_cell_angle_gamma 90
_cell_formula_units_Z 4
_cell_length_a 7.934(6)
_cell_length_b 16.029(6)
_cell_length_c 20.394(5)
_cell_measurement_reflns_used 23
_cell_measurement_temperature 296.2
_cell_measurement_theta_max 15.0
_cell_measurement_theta_min 13.9
_cell_volume 2593(2)
_computing_cell_refinement 'MSC/AFC Diffractometer Control'
_computing_data_collection 'MSC/AFC Diffractometer Control'
_computing_data_reduction 'teXsan Ver. 1.10'
_computing_publication_material 'teXsan Ver. 1.10'
_computing_structure_refinement 'teXsan Ver. 1.10'
_computing_structure_solution SIR92
_diffrn_measured_fraction_theta_full 0.9955
_diffrn_measured_fraction_theta_max 0.9955
_diffrn_measurement_device_type 'Rigaku AFC7R'
_diffrn_measurement_method \w-2\q
_diffrn_radiation_type 'Mo K\a'
_diffrn_radiation_wavelength 0.7107
_diffrn_reflns_av_R_equivalents 0.009
_diffrn_reflns_limit_h_max 10
_diffrn_reflns_limit_h_min -10
_diffrn_reflns_limit_k_max 20
_diffrn_reflns_limit_k_min 0
_diffrn_reflns_limit_l_max 0
_diffrn_reflns_limit_l_min -26
_diffrn_reflns_number 6341
_diffrn_reflns_theta_full 27.52
_diffrn_reflns_theta_max 27.52
_diffrn_standards_decay_% 0.09
_diffrn_standards_interval_count 150
_diffrn_standards_number 3
_exptl_absorpt_coefficient_mu 1.121
_exptl_absorpt_correction_T_max 0.996
_exptl_absorpt_correction_T_min 0.801
_exptl_absorpt_correction_type psi-scan
_exptl_absorpt_process_details '(North, Phillips & Mathews, 1968)'
_exptl_crystal_colour green
_exptl_crystal_density_diffrn 1.788
_exptl_crystal_density_method 'not measured'
_exptl_crystal_description prismatic
_exptl_crystal_size_max 0.8
_exptl_crystal_size_mid 0.5
_exptl_crystal_size_min 0.5
_refine_diff_density_max 0.45
_refine_diff_density_min -0.35
_refine_ls_extinction_method none
_refine_ls_goodness_of_fit_ref 2.179
_refine_ls_hydrogen_treatment noref
_refine_ls_number_parameters 370
_refine_ls_number_reflns 4378
_refine_ls_R_factor_gt 0.0509
_refine_ls_shift/su_max 0.0301
_refine_ls_structure_factor_coef Fsqd
_refine_ls_weighting_details 'w = 1/[\s^2^(Fo^2^) + (0.05000(Max(Fo^2^,0) + 2Fc^2^)/3)^2^]'
_refine_ls_weighting_scheme calc
_refine_ls_wR_factor_ref 0.1501
_reflns_number_gt 4378
_reflns_number_total 5942
_reflns_threshold_expression F^2^>3.0\s(F^2^)
_cod_data_source_file ic001180g_2.cif
_cod_data_source_block CUSS
_cod_original_formula_sum 'C20 H10 Cu F12 N2 O4 S2 '
_cod_database_code 4319613

loop_
_symmetry_equiv_pos_as_xyz
x,y,z
-x,1/2+y,1/2-z
-x,-y,-z
x,1/2-y,1/2+z

loop_
_atom_site_label
_atom_site_type_symbol
_atom_site_fract_x
_atom_site_fract_y
_atom_site_fract_z
_atom_site_U_iso_or_equiv
_atom_site_adp_type
_atom_site_occupancy
_atom_site_calc_flag
_atom_site_refinement_flags
_atom_site_disorder_assembly
_atom_site_disorder_group
Cu Cu 0.57615(6) 0.23584(3) 0.64414(2) 0.0453(1) Uani 1.00 d . . .
S(1) S 1.2189(1) 0.00118(8) 0.56822(6) 0.0572(3) Uani 1.00 d . . .
S(2) S 1.1520(2) -0.12094(8) 0.57055(5) 0.0597(3) Uani 1.00 d . . .
F(1) F 0.3602(7) 0.0644(3) 0.8162(3) 0.164(2) Uani 1.00 d . . .
F(2) F 0.1301(7) 0.0617(3) 0.7679(2) 0.156(2) Uani 1.00 d . . .
F(3) F 0.1688(6) 0.1468(2) 0.8447(2) 0.113(1) Uani 1.00 d . . .
F(4) F 0.0780(7) 0.4085(3) 0.6569(3) 0.184(3) Uani 1.00 d . . .
F(5) F 0.0973(7) 0.4081(3) 0.7555(3) 0.155(2) Uani 1.00 d . . .
F(6) F 0.2841(6) 0.4607(2) 0.7022(4) 0.164(2) Uani 1.00 d . . .
F(7) F 0.4084(4) 0.2184(2) 0.3915(1) 0.091(1) Uani 1.00 d . . .
F(8) F 0.2174(4) 0.2011(4) 0.4610(2) 0.142(2) Uani 1.00 d . . .
F(9) F 0.4084(6) 0.1110(2) 0.4509(2) 0.116(2) Uani 1.00 d . . .
F(10) F 0.791(1) 0.4872(3) 0.5425(3) 0.193(3) Uani 1.00 d . . .
F(11) F 0.683(1) 0.4630(5) 0.4546(4) 0.275(5) Uani 1.00 d . . .
F(12) F 0.899(1) 0.4074(5) 0.4824(5) 0.279(5) Uani 1.00 d . . .
O(1) O 0.4098(4) 0.1441(2) 0.7045(2) 0.0585(9) Uani 1.00 d . . .
O(2) O 0.3786(4) 0.3117(2) 0.6530(1) 0.0565(9) Uani 1.00 d . . .
O(3) O 0.4765(3) 0.1987(2) 0.5595(1) 0.0513(8) Uani 1.00 d . . .
O(4) O 0.6968(4) 0.3422(2) 0.5903(2) 0.0607(9) Uani 1.00 d . . .
N(1) N 0.7736(4) 0.1586(2) 0.6300(2) 0.0494(9) Uani 1.00 d . . .
N(2) N 1.3246(4) -0.2213(2) 0.7699(2) 0.0491(9) Uani 1.00 d . . .
C(1) C 0.9264(5) 0.1910(3) 0.6184(2) 0.053(1) Uani 1.00 d . . .
C(2) C 1.0617(5) 0.1428(3) 0.6019(2) 0.053(1) Uani 1.00 d . . .
C(3) C 1.0408(5) 0.0575(3) 0.5954(2) 0.046(1) Uani 1.00 d . . .
C(4) C 0.8842(5) 0.0233(3) 0.6084(2) 0.053(1) Uani 1.00 d . . .
C(5) C 0.7553(5) 0.0761(3) 0.6247(2) 0.056(1) Uani 1.00 d . . .
C(6) C 1.2610(5) -0.2708(3) 0.7223(2) 0.053(1) Uani 1.00 d . . .
C(7) C 1.2055(5) -0.2406(3) 0.6620(2) 0.054(1) Uani 1.00 d . . .
C(8) C 1.2185(4) -0.1557(3) 0.6495(2) 0.0461(10) Uani 1.00 d . . .
C(9) C 1.2831(5) -0.1047(3) 0.6983(2) 0.052(1) Uani 1.00 d . . .
C(10) C 1.3330(5) -0.1396(3) 0.7576(2) 0.053(1) Uani 1.00 d . . .
C(11) C 0.2442(8) 0.1132(3) 0.7951(3) 0.078(2) Uani 1.00 d . . .
C(12) C 0.3066(5) 0.1740(3) 0.7431(2) 0.051(1) Uani 1.00 d . . .
C(13) C 0.2389(5) 0.2543(3) 0.7448(2) 0.052(1) Uani 1.00 d . . .
C(14) C 0.2772(5) 0.3150(3) 0.6993(2) 0.049(1) Uani 1.00 d . . .
C(15) C 0.1870(6) 0.3993(3) 0.7043(3) 0.070(2) Uani 1.00 d . . .
C(16) C 0.3773(6) 0.1935(4) 0.4520(2) 0.073(2) Uani 1.00 d . . .
C(17) C 0.4824(5) 0.2366(3) 0.5058(2) 0.049(1) Uani 1.00 d . . .
C(18) C 0.5631(6) 0.3092(3) 0.4893(2) 0.062(1) Uani 1.00 d . . .
C(19) C 0.6651(6) 0.3555(3) 0.5321(2) 0.058(1) Uani 1.00 d . . .
C(20) C 0.755(1) 0.4317(5) 0.5045(4) 0.116(3) Uani 1.00 d . . .
H(1) H 0.9406 0.2503 0.6213 0.0760 Uiso 1.00 calc . . .
H(2) H 1.1705 0.1673 0.5952 0.0760 Uiso 1.00 calc . . .
H(3) H 0.8682 -0.0356 0.6069 0.0760 Uiso 1.00 calc . . .
H(4) H 0.6462 0.0515 0.6324 0.0760 Uiso 1.00 calc . . .
H(5) H 1.2537 -0.3294 0.7306 0.0760 Uiso 1.00 calc . . .
H(6) H 1.1594 -0.2777 0.6290 0.0760 Uiso 1.00 calc . . .
H(7) H 1.2935 -0.0456 0.6911 0.0760 Uiso 1.00 calc . . .
H(8) H 1.3756 -0.1034 0.7916 0.0760 Uiso 1.00 calc . . .
H(9) H 0.1610 0.2677 0.7790 0.0760 Uiso 1.00 calc . . .
H(10) H 0.5461 0.3301 0.4451 0.0760 Uiso 1.00 calc . . .

loop_
_atom_site_aniso_label
_atom_site_aniso_U_11
_atom_site_aniso_U_22
_atom_site_aniso_U_33
_atom_site_aniso_U_12
_atom_site_aniso_U_13
_atom_site_aniso_U_23
Cu 0.0421(3) 0.0522(3) 0.0416(3) -0.0039(2) .0025(2) -0.0029(2)
S(1) 0.0537(6) 0.0690(7) 0.0492(6) 0.0080(5) 0.0096(4) 0.0084(5)
S(2) 0.0687(7) 0.0665(7) 0.0435(6) 0.0096(5) -0.0078(5) -0.0052(5)
F(1) 0.183(5) 0.160(4) 0.152(4) 0.075(4) 0.067(4) 0.100(4)
F(2) 0.215(5) 0.116(3) 0.140(4) -0.104(4) .057(4) -0.021(3)
F(3) 0.180(4) 0.075(2) 0.087(3) -0.008(2) 0.069(3) 0.004(2)
F(4) 0.193(5) 0.136(4) 0.218(6) 0.095(4) -0.109(5) -0.043(4)
F(5) 0.204(5) 0.095(3) 0.170(5) 0.067(3) 0.108(4) 0.023(3)
F(6) 0.103(3) 0.059(2) 0.333(8) -0.001(2) .055(4) -0.015(3)
F(7) 0.097(2) 0.132(3) 0.042(2) -0.030(2) -0.007(1) 0.005(2)
F(8) 0.051(2) 0.288(6) 0.086(3) -0.052(3) .000(2) -0.028(3)
F(9) 0.162(4) 0.094(3) 0.092(3) -0.050(3) -0.025(2) -0.016(2)
F(10) 0.334(9) 0.126(4) 0.118(4) -0.146(5) .023(5) -0.008(3)
F(11) 0.41(1) 0.233(8) 0.174(6) -0.223(9) -0.099(8) 0.132(6)
F(12) 0.242(8) 0.197(7) 0.41(1) -0.114(6) .228(9) -0.025(8)
O(1) 0.059(2) 0.057(2) 0.061(2) -0.001(1) .012(1) -0.005(1)
O(2) 0.053(2) 0.064(2) 0.053(2) 0.004(1) 0.006(1) 0.005(1)
O(3) 0.049(1) 0.060(2) 0.044(2) -0.015(1) 0.000(1) 0.001(1)
O(4) 0.062(2) 0.064(2) 0.056(2) -0.017(1) .003(1) -0.001(2)
N(1) 0.041(2) 0.056(2) 0.051(2) -0.007(1) .003(1) -0.005(2)
N(2) 0.047(2) 0.056(2) 0.044(2) 0.003(1) 0.004(1) 0.003(1)
C(1) 0.047(2) 0.057(2) 0.056(2) -0.010(2) -0.003(2) -0.004(2)
C(2) 0.038(2) 0.071(3) 0.051(2) -0.010(2) .001(2) -0.002(2)
C(3) 0.046(2) 0.058(2) 0.034(2) 0.001(2) -0.001(1) 0.002(2)
C(4) 0.051(2) 0.050(2) 0.059(3) -0.006(2) .006(2) -0.001(2)
C(5) 0.045(2) 0.060(3) 0.064(3) -0.011(2) .008(2) -0.004(2)
C(6) 0.053(2) 0.053(2) 0.054(2) -0.007(2) 0.007(2) 0.003(2)
C(7) 0.052(2) 0.063(3) 0.046(2) -0.008(2) .001(2) -0.006(2)
C(8) 0.041(2) 0.059(2) 0.038(2) 0.003(2) 0.002(1) 0.000(2)
C(9) 0.059(2) 0.052(2) 0.045(2) 0.007(2) -0.001(2) -0.001(2)
C(10) 0.055(2) 0.054(2) 0.049(2) 0.004(2) -0.004(2) -0.005(2)
C(11) 0.107(4) 0.060(3) 0.069(3) -0.003(3) 0.026(3) 0.000(3)
C(12) 0.052(2) 0.055(2) 0.047(2) -0.011(2) .004(2) -0.006(2)
C(13) 0.051(2) 0.053(2) 0.053(2) -0.004(2) .012(2) -0.006(2)
C(14) 0.041(2) 0.057(2) 0.049(2) -0.003(2) -0.001(2) -0.007(2)
C(15) 0.058(3) 0.062(3) 0.091(4) 0.007(2) 0.008(3) -0.002(3)
C(16) 0.065(3) 0.100(4) 0.053(3) -0.025(3) -0.004(2) 0.002(3)
C(17) 0.039(2) 0.066(3) 0.043(2) -0.002(2) .004(2) -0.002(2)
C(18) 0.067(3) 0.074(3) 0.045(2) -0.012(2) 0.005(2) 0.011(2)
C(19) 0.058(2) 0.058(3) 0.059(3) -0.011(2) 0.013(2) 0.004(2)
C(20) 0.149(7) 0.123(6) 0.075(4) -0.079(5) 0.003(4) 0.025(4)

loop_
_atom_type_symbol
_atom_type_description
_atom_type_scat_dispersion_real
_atom_type_scat_dispersion_imag
_atom_type_scat_source
C C 0.003 0.002
;International Tables for Crystallography
(1992, Vol. C, Tables 4.2.6.8 and 6.1.1.1)
;
H H 0.000 0.000
;International Tables for Crystallography
(1992, Vol. C, Table 6.1.1.2)
;
O O 0.011 0.006
;International Tables for Crystallography
(1992, Vol. C, Tables 4.2.6.8 and 6.1.1.1)
;
N N 0.006 0.003
;International Tables for Crystallography
(1992, Vol. C, Tables 4.2.6.8 and 6.1.1.1)
;
Cu Cu 0.320 1.265
;International Tables for Crystallography
(1992, Vol. C, Tables 4.2.6.8 and 6.1.1.1)
;
F F 0.017 0.010
;International Tables for Crystallography
(1992, Vol. C, Tables 4.2.6.8 and 6.1.1.1)
;
S S 0.125 0.123
;International Tables for Crystallography
(1992, Vol. C, Tables 4.2.6.8 and 6.1.1.1)
;

loop_
_geom_angle_atom_site_label_1
_geom_angle_atom_site_label_2
_geom_angle_atom_site_label_3
_geom_angle
_geom_angle_site_symmetry_1
_geom_angle_site_symmetry_2
_geom_angle_site_symmetry_3
_geom_angle_publ_flag
O(1) Cu O(2) 83.2(1) . 1_555 1_555 yes
O(1) Cu O(3) 92.9(1) . 1_555 1_555 yes
O(1) Cu O(4) 168.9(1) . 1_555 1_555 yes
O(1) Cu N(1) 97.9(1) . 1_555 1_555 yes
O(1) Cu N(2) 88.3(1) . 1_555 2_756 yes
O(2) Cu O(3) 87.9(1) . 1_555 1_555 yes
O(2) Cu O(4) 85.8(1) . 1_555 1_555 yes
O(2) Cu N(1) 176.9(1) . 1_555 1_555 yes
O(2) Cu N(2) 90.3(1) . 1_555 2_756 yes
O(3) Cu O(4) 88.2(1) . 1_555 1_555 yes
O(3) Cu N(1) 89.2(1) . 1_555 1_555 yes
O(3) Cu N(2) 177.7(1) . 1_555 2_756 yes
O(4) Cu N(1) 93.1(1) . 1_555 1_555 yes
O(4) Cu N(2) 90.2(1) . 1_555 2_756 yes
N(1) Cu N(2) 92.5(1) . 1_555 2_756 yes
S(2) S(1) C(3) 105.8(1) . 1_555 1_555 yes
S(1) S(2) C(8) 104.5(1) . 1_555 1_555 yes
F(2) F(1) F(3) 60.5(2) . 1_555 1_555 yes
F(2) F(1) C(11) 39.2(3) . 1_555 1_555 yes
F(2) F(1) C(12) 64.1(2) . 1_555 1_555 yes
F(3) F(1) C(11) 35.7(3) . 1_555 1_555 yes
F(3) F(1) C(12) 65.3(2) . 1_555 1_555 yes
C(11) F(1) C(12) 37.2(3) . 1_555 1_555 yes
F(1) F(2) F(3) 60.9(2) . 1_555 1_555 yes
F(1) F(2) C(11) 37.1(3) . 1_555 1_555 yes
F(1) F(2) C(12) 63.8(2) . 1_555 1_555 yes
F(3) F(2) C(11) 36.9(3) . 1_555 1_555 yes
F(3) F(2) C(12) 65.3(2) . 1_555 1_555 yes
C(11) F(2) C(12) 38.1(3) . 1_555 1_555 yes
F(1) F(3) F(2) 58.6(2) . 1_555 1_555 yes
F(1) F(3) C(11) 34.9(3) . 1_555 1_555 yes
F(2) F(3) C(11) 38.1(3) . 1_555 1_555 yes
F(5) F(4) F(6) 60.4(3) . 1_555 1_555 yes
F(5) F(4) C(14) 65.9(2) . 1_555 1_555 yes
F(5) F(4) C(15) 38.4(3) . 1_555 1_555 yes
F(6) F(4) C(14) 64.2(2) . 1_555 1_555 yes
F(6) F(4) C(15) 36.0(3) . 1_555 1_555 yes
C(14) F(4) C(15) 37.9(3) . 1_555 1_555 yes
F(4) F(5) F(6) 60.4(3) . 1_555 1_555 yes
F(4) F(5) C(14) 63.5(2) . 1_555 1_555 yes
F(4) F(5) C(15) 38.7(3) . 1_555 1_555 yes
F(6) F(5) C(14) 63.3(2) . 1_555 1_555 yes
F(6) F(5) C(15) 35.9(3) . 1_555 1_555 yes
C(14) F(5) C(15) 35.8(3) . 1_555 1_555 yes
F(4) F(6) F(5) 59.1(3) . 1_555 1_555 yes
F(4) F(6) C(14) 63.9(2) . 1_555 1_555 yes
F(4) F(6) C(15) 37.4(3) . 1_555 1_555 yes
F(5) F(6) C(14) 65.4(2) . 1_555 1_555 yes
F(5) F(6) C(15) 37.0(3) . 1_555 1_555 yes
C(14) F(6) C(15) 36.9(3) . 1_555 1_555 yes
F(8) F(7) F(9) 59.9(2) . 1_555 1_555 yes
F(8) F(7) C(16) 35.5(3) . 1_555 1_555 yes
F(9) F(7) C(16) 38.3(3) . 1_555 1_555 yes
F(7) F(8) F(9) 59.8(2) . 1_555 1_555 yes
F(7) F(8) C(16) 36.6(3) . 1_555 1_555 yes
F(7) F(8) C(17) 65.1(2) . 1_555 1_555 yes
F(9) F(8) C(16) 37.8(3) . 1_555 1_555 yes
F(9) F(8) C(17) 64.2(2) . 1_555 1_555 yes
C(16) F(8) C(17) 37.2(3) . 1_555 1_555 yes
F(7) F(9) F(8) 60.3(2) . 1_555 1_555 yes
F(7) F(9) C(16) 37.7(3) . 1_555 1_555 yes
F(7) F(9) C(17) 64.8(2) . 1_555 1_555 yes
F(8) F(9) C(16) 36.1(3) . 1_555 1_555 yes
F(8) F(9) C(17) 62.8(2) . 1_555 1_555 yes
C(16) F(9) C(17) 36.9(3) . 1_555 1_555 yes
F(11) F(10) F(12) 60.3(4) . 1_555 1_555 yes
F(11) F(10) C(19) 64.6(3) . 1_555 1_555 yes
F(11) F(10) C(20) 36.5(5) . 1_555 1_555 yes
F(12) F(10) C(19) 63.3(3) . 1_555 1_555 yes
F(12) F(10) C(20) 39.4(5) . 1_555 1_555 yes
C(19) F(10) C(20) 35.4(4) . 1_555 1_555 yes
F(10) F(11) F(12) 59.1(4) . 1_555 1_555 yes
F(10) F(11) C(19) 64.6(3) . 1_555 1_555 yes
F(10) F(11) C(20) 34.8(5) . 1_555 1_555 yes
F(12) F(11) C(19) 63.0(4) . 1_555 1_555 yes
F(12) F(11) C(20) 39.0(6) . 1_555 1_555 yes
C(19) F(11) C(20) 36.6(5) . 1_555 1_555 yes
F(10) F(12) F(11) 60.6(4) . 1_555 1_555 yes
F(10) F(12) C(19) 66.1(4) . 1_555 1_555 yes
F(10) F(12) C(20) 36.4(5) . 1_555 1_555 yes
F(11) F(12) C(19) 65.8(4) . 1_555 1_555 yes
F(11) F(12) C(20) 37.8(5) . 1_555 1_555 yes
C(19) F(12) C(20) 39.3(5) . 1_555 1_555 yes
Cu O(1) C(11) 151.5(2) . 1_555 1_555 yes
Cu O(1) C(12) 118.5(3) . 1_555 1_555 yes
Cu O(1) C(13) 92.7(1) . 1_555 1_555 yes
C(11) O(1) C(12) 36.3(3) . 1_555 1_555 yes
C(11) O(1) C(13) 63.4(2) . 1_555 1_555 yes
C(12) O(1) C(13) 27.1(2) . 1_555 1_555 yes
Cu O(2) C(13) 102.5(2) . 1_555 1_555 yes
Cu O(2) C(14) 127.7(3) . 1_555 1_555 yes
Cu O(2) C(15) 158.1(2) . 1_555 1_555 yes
C(13) O(2) C(14) 26.8(2) . 1_555 1_555 yes
C(13) O(2) C(15) 63.9(2) . 1_555 1_555 yes
C(14) O(2) C(15) 37.1(2) . 1_555 1_555 yes
Cu O(3) C(16) 163.8(2) . 1_555 1_555 yes
Cu O(3) C(17) 126.5(3) . 1_555 1_555 yes
Cu O(3) C(18) 100.7(2) . 1_555 1_555 yes
C(16) O(3) C(17) 37.7(3) . 1_555 1_555 yes
C(16) O(3) C(18) 63.6(2) . 1_555 1_555 yes
C(17) O(3) C(18) 25.9(2) . 1_555 1_555 yes
Cu O(4) C(18) 93.9(2) . 1_555 1_555 yes
Cu O(4) C(19) 121.6(3) . 1_555 1_555 yes
Cu O(4) C(20) 158.5(3) . 1_555 1_555 yes
C(18) O(4) C(19) 27.7(3) . 1_555 1_555 yes
C(18) O(4) C(20) 64.7(3) . 1_555 1_555 yes
C(19) O(4) C(20) 37.0(3) . 1_555 1_555 yes
Cu N(1) C(1) 119.5(3) . 1_555 1_555 yes
Cu N(1) C(2) 148.2(2) . 1_555 1_555 yes
Cu N(1) C(4) 150.8(2) . 1_555 1_555 yes
Cu N(1) C(5) 122.4(3) . 1_555 1_555 yes
C(1) N(1) C(2) 29.0(2) . 1_555 1_555 yes
C(1) N(1) C(4) 89.0(3) . 1_555 1_555 yes
C(1) N(1) C(5) 117.8(3) . 1_555 1_555 yes
C(2) N(1) C(4) 60.0(2) . 1_555 1_555 yes
C(2) N(1) C(5) 88.8(3) . 1_555 1_555 yes
C(4) N(1) C(5) 28.8(2) . 1_555 1_555 yes
Cu N(2) C(6) 123.9(3) . 2_746 1_555 yes
Cu N(2) C(7) 152.7(2) . 2_746 1_555 yes
Cu N(2) C(9) 147.1(2) . 2_746 1_555 yes
Cu N(2) C(10) 118.4(3) . 2_746 1_555 yes
C(6) N(2) C(7) 29.1(2) . 1_555 1_555 yes
C(6) N(2) C(9) 88.7(3) . 1_555 1_555 yes
C(6) N(2) C(10) 117.6(4) . 1_555 1_555 yes
C(7) N(2) C(9) 59.6(2) . 1_555 1_555 yes
C(7) N(2) C(10) 88.5(3) . 1_555 1_555 yes
C(9) N(2) C(10) 29.0(2) . 1_555 1_555 yes
N(1) C(1) C(2) 122.6(4) . 1_555 1_555 yes
N(1) C(1) C(3) 92.1(3) . 1_555 1_555 yes
N(1) C(1) C(5) 31.0(2) . 1_555 1_555 yes
C(2) C(1) C(3) 30.5(2) . 1_555 1_555 yes
C(2) C(1) C(5) 91.6(3) . 1_555 1_555 yes
C(3) C(1) C(5) 61.1(2) . 1_555 1_555 yes
N(1) C(2) C(1) 28.4(2) . 1_555 1_555 yes
N(1) C(2) C(3) 90.8(3) . 1_555 1_555 yes
N(1) C(2) C(4) 60.0(2) . 1_555 1_555 yes
C(1) C(2) C(3) 119.2(4) . 1_555 1_555 yes
C(1) C(2) C(4) 88.4(3) . 1_555 1_555 yes
C(3) C(2) C(4) 30.8(2) . 1_555 1_555 yes
S(1) C(3) C(1) 146.1(2) . 1_555 1_555 yes
S(1) C(3) C(2) 116.0(3) . 1_555 1_555 yes
S(1) C(3) C(4) 125.4(3) . 1_555 1_555 yes
S(1) C(3) C(5) 155.8(2) . 1_555 1_555 yes
C(1) C(3) C(2) 30.3(2) . 1_555 1_555 yes
C(1) C(3) C(4) 88.3(3) . 1_555 1_555 yes
C(1) C(3) C(5) 57.8(2) . 1_555 1_555 yes
C(2) C(3) C(4) 118.6(4) . 1_555 1_555 yes
C(2) C(3) C(5) 88.0(3) . 1_555 1_555 yes
C(4) C(3) C(5) 30.6(2) . 1_555 1_555 yes
N(1) C(4) C(2) 60.0(2) . 1_555 1_555 yes
N(1) C(4) C(3) 90.6(3) . 1_555 1_555 yes
N(1) C(4) C(5) 27.9(2) . 1_555 1_555 yes
C(2) C(4) C(3) 30.6(2) . 1_555 1_555 yes
C(2) C(4) C(5) 87.8(3) . 1_555 1_555 yes
C(3) C(4) C(5) 118.5(4) . 1_555 1_555 yes
N(1) C(5) C(1) 31.3(2) . 1_555 1_555 yes
N(1) C(5) C(3) 92.4(3) . 1_555 1_555 yes
N(1) C(5) C(4) 123.4(4) . 1_555 1_555 yes
C(1) C(5) C(3) 61.1(2) . 1_555 1_555 yes
C(1) C(5) C(4) 92.1(3) . 1_555 1_555 yes
C(3) C(5) C(4) 31.0(2) . 1_555 1_555 yes
N(2) C(6) C(7) 122.8(4) . 1_555 1_555 yes
N(2) C(6) C(8) 92.2(3) . 1_555 1_555 yes
N(2) C(6) C(10) 31.1(2) . 1_555 1_555 yes
C(7) C(6) C(8) 30.6(2) . 1_555 1_555 yes
C(7) C(6) C(10) 91.7(3) . 1_555 1_555 yes
C(8) C(6) C(10) 61.1(2) . 1_555 1_555 yes
N(2) C(7) C(6) 28.1(2) . 1_555 1_555 yes
N(2) C(7) C(8) 90.7(3) . 1_555 1_555 yes
N(2) C(7) C(9) 60.1(2) . 1_555 1_555 yes
C(6) C(7) C(8) 118.8(4) . 1_555 1_555 yes
C(6) C(7) C(9) 88.2(3) . 1_555 1_555 yes
C(8) C(7) C(9) 30.7(2) . 1_555 1_555 yes
S(2) C(8) C(6) 147.4(2) . 1_555 1_555 yes
S(2) C(8) C(7) 116.9(3) . 1_555 1_555 yes
S(2) C(8) C(9) 124.7(3) . 1_555 1_555 yes
S(2) C(8) C(10) 155.1(3) . 1_555 1_555 yes
C(6) C(8) C(7) 30.5(2) . 1_555 1_555 yes
C(6) C(8) C(9) 87.9(3) . 1_555 1_555 yes
C(6) C(8) C(10) 57.4(2) . 1_555 1_555 yes
C(7) C(8) C(9) 118.4(4) . 1_555 1_555 yes
C(7) C(8) C(10) 88.0(3) . 1_555 1_555 yes
C(9) C(8) C(10) 30.5(2) . 1_555 1_555 yes
N(2) C(9) C(7) 60.3(2) . 1_555 1_555 yes
N(2) C(9) C(8) 91.3(3) . 1_555 1_555 yes
N(2) C(9) C(10) 27.9(2) . 1_555 1_555 yes
C(7) C(9) C(8) 30.9(2) . 1_555 1_555 yes
C(7) C(9) C(10) 88.2(3) . 1_555 1_555 yes
C(8) C(9) C(10) 119.1(4) . 1_555 1_555 yes
N(2) C(10) C(6) 31.3(2) . 1_555 1_555 yes
N(2) C(10) C(8) 92.8(3) . 1_555 1_555 yes
N(2) C(10) C(9) 123.2(4) . 1_555 1_555 yes
C(6) C(10) C(8) 61.5(2) . 1_555 1_555 yes
C(6) C(10) C(9) 91.9(3) . 1_555 1_555 yes
C(8) C(10) C(9) 30.4(2) . 1_555 1_555 yes
F(1) C(11) F(2) 103.8(5) . 1_555 1_555 yes
F(1) C(11) F(3) 109.4(5) . 1_555 1_555 yes
F(1) C(11) O(1) 89.0(4) . 1_555 1_555 yes
F(1) C(11) C(12) 112.5(5) . 1_555 1_555 yes
F(2) C(11) F(3) 105.0(5) . 1_555 1_555 yes
F(2) C(11) O(1) 100.9(4) . 1_555 1_555 yes
F(2) C(11) C(12) 109.3(5) . 1_555 1_555 yes
F(3) C(11) O(1) 143.1(4) . 1_555 1_555 yes
F(3) C(11) C(12) 115.9(4) . 1_555 1_555 yes
O(1) C(11) C(12) 28.8(2) . 1_555 1_555 yes
F(1) C(12) F(2) 52.1(2) . 1_555 1_555 yes
F(1) C(12) O(1) 90.1(3) . 1_555 1_555 yes
F(1) C(12) C(11) 30.3(3) . 1_555 1_555 yes
F(1) C(12) C(13) 138.0(3) . 1_555 1_555 yes
F(2) C(12) O(1) 104.2(3) . 1_555 1_555 yes
F(2) C(12) C(11) 32.6(3) . 1_555 1_555 yes
F(2) C(12) C(13) 118.1(3) . 1_555 1_555 yes
O(1) C(12) C(11) 114.9(4) . 1_555 1_555 yes
O(1) C(12) C(13) 129.0(4) . 1_555 1_555 yes
C(11) C(12) C(13) 116.1(4) . 1_555 1_555 yes
O(1) C(13) O(2) 74.8(2) . 1_555 1_555 yes
O(1) C(13) C(12) 23.9(2) . 1_555 1_555 yes
O(1) C(13) C(14) 99.0(3) . 1_555 1_555 yes
O(2) C(13) C(12) 98.7(3) . 1_555 1_555 yes
O(2) C(13) C(14) 24.2(2) . 1_555 1_555 yes
C(12) C(13) C(14) 122.9(4) . 1_555 1_555 yes
F(4) C(14) F(5) 50.6(2) . 1_555 1_555 yes
F(4) C(14) F(6) 51.8(2) . 1_555 1_555 yes
F(4) C(14) O(2) 100.9(3) . 1_555 1_555 yes
F(4) C(14) C(13) 123.0(3) . 1_555 1_555 yes
F(4) C(14) C(15) 31.2(3) . 1_555 1_555 yes
F(5) C(14) F(6) 51.3(2) . 1_555 1_555 yes
F(5) C(14) O(2) 142.3(3) . 1_555 1_555 yes
F(5) C(14) C(13) 88.6(3) . 1_555 1_555 yes
F(5) C(14) C(15) 29.4(3) . 1_555 1_555 yes
F(6) C(14) O(2) 92.6(3) . 1_555 1_555 yes
F(6) C(14) C(13) 133.8(4) . 1_555 1_555 yes
F(6) C(14) C(15) 29.4(2) . 1_555 1_555 yes
O(2) C(14) C(13) 128.9(4) . 1_555 1_555 yes
O(2) C(14) C(15) 113.3(4) . 1_555 1_555 yes
C(13) C(14) C(15) 117.7(4) . 1_555 1_555 yes
F(4) C(15) F(5) 102.8(5) . 1_555 1_555 yes
F(4) C(15) F(6) 106.6(5) . 1_555 1_555 yes
F(4) C(15) O(2) 99.5(4) . 1_555 1_555 yes
F(4) C(15) C(14) 110.9(5) . 1_555 1_555 yes
F(5) C(15) F(6) 107.1(5) . 1_555 1_555 yes
F(5) C(15) O(2) 144.0(4) . 1_555 1_555 yes
F(5) C(15) C(14) 114.8(5) . 1_555 1_555 yes
F(6) C(15) O(2) 92.9(4) . 1_555 1_555 yes
F(6) C(15) C(14) 113.7(4) . 1_555 1_555 yes
O(2) C(15) C(14) 29.6(2) . 1_555 1_555 yes
F(7) C(16) F(8) 107.9(4) . 1_555 1_555 yes
F(7) C(16) F(9) 104.0(4) . 1_555 1_555 yes
F(7) C(16) O(3) 143.5(4) . 1_555 1_555 yes
F(7) C(16) C(17) 114.9(4) . 1_555 1_555 yes
F(8) C(16) F(9) 106.1(5) . 1_555 1_555 yes
F(8) C(16) O(3) 100.2(3) . 1_555 1_555 yes
F(8) C(16) C(17) 112.2(4) . 1_555 1_555 yes
F(9) C(16) O(3) 89.6(3) . 1_555 1_555 yes
F(9) C(16) C(17) 111.1(4) . 1_555 1_555 yes
O(3) C(16) C(17) 30.2(2) . 1_555 1_555 yes
F(8) C(17) F(9) 53.1(2) . 1_555 1_555 yes
F(8) C(17) O(3) 99.9(3) . 1_555 1_555 yes
F(8) C(17) C(16) 30.7(2) . 1_555 1_555 yes
F(8) C(17) C(18) 122.0(3) . 1_555 1_555 yes
F(9) C(17) O(3) 89.2(3) . 1_555 1_555 yes
F(9) C(17) C(16) 31.9(3) . 1_555 1_555 yes
F(9) C(17) C(18) 135.7(3) . 1_555 1_555 yes
O(3) C(17) C(16) 112.1(4) . 1_555 1_555 yes
O(3) C(17) C(18) 130.6(4) . 1_555 1_555 yes
C(16) C(17) C(18) 117.3(4) . 1_555 1_555 yes
O(3) C(18) O(4) 76.8(2) . 1_555 1_555 yes
O(3) C(18) C(17) 23.5(2) . 1_555 1_555 yes
O(3) C(18) C(19) 101.0(3) . 1_555 1_555 yes
O(4) C(18) C(17) 100.4(3) . 1_555 1_555 yes
O(4) C(18) C(19) 24.2(2) . 1_555 1_555 yes
C(17) C(18) C(19) 124.5(4) . 1_555 1_555 yes
F(10) C(19) F(11) 50.8(3) . 1_555 1_555 yes
F(10) C(19) F(12) 50.5(3) . 1_555 1_555 yes
F(10) C(19) O(4) 89.5(3) . 1_555 1_555 yes
F(10) C(19) C(18) 141.2(4) . 1_555 1_555 yes
F(10) C(19) C(20) 27.3(3) . 1_555 1_555 yes
F(11) C(19) F(12) 51.2(4) . 1_555 1_555 yes
F(11) C(19) O(4) 140.0(4) . 1_555 1_555 yes
F(11) C(19) C(18) 90.7(4) . 1_555 1_555 yes
F(11) C(19) C(20) 29.5(4) . 1_555 1_555 yes
F(12) C(19) O(4) 109.9(4) . 1_555 1_555 yes
F(12) C(19) C(18) 112.5(4) . 1_555 1_555 yes
F(12) C(19) C(20) 32.5(4) . 1_555 1_555 yes
O(4) C(19) C(18) 128.1(4) . 1_555 1_555 yes
O(4) C(19) C(20) 114.1(5) . 1_555 1_555 yes
C(18) C(19) C(20) 117.8(5) . 1_555 1_555 yes
F(10) C(20) F(11) 108.7(8) . 1_555 1_555 yes
F(10) C(20) F(12) 104.2(8) . 1_555 1_555 yes
F(10) C(20) O(4) 91.2(5) . 1_555 1_555 yes
F(10) C(20) C(19) 117.2(6) . 1_555 1_555 yes
F(11) C(20) F(12) 103.2(8) . 1_555 1_555 yes
F(11) C(20) O(4) 139.5(8) . 1_555 1_555 yes
F(11) C(20) C(19) 114.0(8) . 1_555 1_555 yes
F(12) C(20) O(4) 105.6(6) . 1_555 1_555 yes
F(12) C(20) C(19) 108.1(7) . 1_555 1_555 yes
O(4) C(20) C(19) 28.9(2) . 1_555 1_555 yes

loop_
_geom_bond_atom_site_label_1
_geom_bond_atom_site_label_2
_geom_bond_distance
_geom_bond_site_symmetry_1
_geom_bond_site_symmetry_2
_geom_bond_publ_flag
Cu O(1) 2.343(3) . . yes
Cu O(2) 1.995(3) . . yes
Cu O(3) 1.975(3) . . yes
Cu O(4) 2.252(3) . . yes
Cu N(1) 2.023(3) . . yes
Cu N(2) 2.026(3) . 2_756 yes
S(1) S(2) 2.029(2) . . yes
S(1) C(3) 1.777(4) . . yes
S(2) C(8) 1.773(4) . . yes
F(1) F(2) 2.056(8) . . yes
F(1) F(3) 2.104(7) . . yes
F(1) C(11) 1.275(8) . . yes
F(1) C(12) 2.337(7) . . yes
F(2) F(3) 2.095(6) . . yes
F(2) C(11) 1.338(8) . . yes
F(2) C(12) 2.342(7) . . yes
F(3) C(11) 1.302(7) . . yes
F(4) F(5) 2.014(8) . . yes
F(4) F(6) 2.040(8) . . yes
F(4) C(14) 2.330(7) . . yes
F(4) C(15) 1.292(8) . . yes
F(5) F(6) 2.040(8) . . yes
F(5) C(14) 2.377(7) . . yes
F(5) C(15) 1.284(8) . . yes
F(6) C(14) 2.337(6) . . yes
F(6) C(15) 1.252(7) . . yes
F(7) F(8) 2.116(5) . . yes
F(7) F(9) 2.105(5) . . yes
F(7) C(16) 1.326(6) . . yes
F(8) F(9) 2.107(6) . . yes
F(8) C(16) 1.291(6) . . yes
F(8) C(17) 2.343(5) . . yes
F(9) C(16) 1.345(8) . . yes
F(9) C(17) 2.372(6) . . yes
F(10) F(11) 2.01(1) . . yes
F(10) F(12) 1.98(1) . . yes
F(10) C(19) 2.344(7) . . yes
F(10) C(20) 1.211(10) . . yes
F(11) F(12) 2.00(1) . . yes
F(11) C(19) 2.344(9) . . yes
F(11) C(20) 1.26(1) . . yes
F(12) C(19) 2.29(1) . . yes
F(12) C(20) 1.30(1) . . yes
O(1) C(11) 2.344(7) . . yes
O(1) C(12) 1.245(5) . . yes
O(1) C(13) 2.385(5) . . yes
O(2) C(13) 2.381(5) . . yes
O(2) C(14) 1.255(5) . . yes
O(2) C(15) 2.334(6) . . yes
O(3) C(16) 2.313(6) . . yes
O(3) C(17) 1.255(5) . . yes
O(3) C(18) 2.388(6) . . yes
O(4) C(18) 2.356(6) . . yes
O(4) C(19) 1.228(6) . . yes
O(4) C(20) 2.318(9) . . yes
N(1) C(1) 1.345(5) . . yes
N(1) C(2) 2.382(5) . . yes
N(1) C(4) 2.384(5) . . yes
N(1) C(5) 1.334(6) . . yes
N(2) C(6) 1.343(5) . . yes
N(2) C(7) 2.396(5) . . yes
N(2) C(9) 2.389(5) . . yes
N(2) C(10) 1.335(5) . . yes
C(1) C(2) 1.371(6) . . yes
C(1) C(3) 2.375(6) . . yes
C(1) C(5) 2.293(6) . . yes
C(2) C(3) 1.382(6) . . yes
C(2) C(4) 2.382(6) . . yes
C(3) C(4) 1.389(6) . . yes
C(3) C(5) 2.374(6) . . yes
C(4) C(5) 1.374(6) . . yes
C(6) C(7) 1.385(6) . . yes
C(6) C(8) 2.388(6) . . yes
C(6) C(10) 2.291(6) . . yes
C(7) C(8) 1.389(6) . . yes
C(7) C(9) 2.377(6) . . yes
C(8) C(9) 1.378(6) . . yes
C(8) C(10) 2.380(6) . . yes
C(9) C(10) 1.382(6) . . yes
C(11) C(12) 1.530(7) . . yes
C(12) C(13) 1.396(6) . . yes
C(13) C(14) 1.382(6) . . yes
C(14) C(15) 1.533(7) . . yes
C(16) C(17) 1.528(7) . . yes
C(17) C(18) 1.373(7) . . yes
C(18) C(19) 1.391(7) . . yes
C(19) C(20) 1.529(10) . . yes
